data_7717267
loop_
_publ_author_name
'Kracht, Felix'
'Stuhl, Christoph'
'Maichle-M&#xf6;ssmer, C&#xe4;cilia'
'Anwander, Reiner'

_publ_section_title
;
 Reactivity of Mg(AlMe<sub>4</sub>)<sub>2</sub> towards neutral
 tris(pyrazolyl)alkanes.
;
_journal_issue 48
_journal_name_full 'Dalton transactions (Cambridge, England : 2003)'
_journal_page_first 19280
_journal_page_last 19291
_journal_paper_doi 10.1039/d4dt02722a
_journal_volume 53
_journal_year 2024
_chemical_formula_sum 'C20 H24 N6'
_chemical_formula_weight 348.39
_chemical_properties_physical Air-sensitive,Moisture-sensitive
_space_group_crystal_system hexagonal
_space_group_IT_number 173
_space_group_name_Hall 'P 6c'
_space_group_name_H-M_alt 'P 63'
_atom_sites_solution_hydrogens geom
_audit_creation_method SHELXL-2014/7
_audit_update_record
;
2024-09-24 deposited with the CCDC.	2024-10-21 downloaded from the CCDC.
;
_cell_angle_alpha 90
_cell_angle_beta 90
_cell_angle_gamma 120
_cell_formula_units_Z 2
_cell_length_a 12.7968(10)
_cell_length_b 12.7968(10)
_cell_length_c 6.5617(5)
_cell_measurement_reflns_used 6944
_cell_measurement_temperature 100(2)
_cell_measurement_theta_max 28.385
_cell_measurement_theta_min 3.1815
_cell_volume 930.57(12)
_computing_cell_refinement 'SAINT V8.37A (Bruker AXS Inc., 2015)'
_computing_data_collection 'Bruker Apex3'
_computing_data_reduction 'SAINT V8.37A (Bruker AXS Inc., 2015)'
_computing_molecular_graphics 'Bruker SHELXTL'
_computing_publication_material 'Bruker SHELXTL'
_computing_structure_refinement 'SHELXL-2014/7 (Sheldrick, 2014)'
_computing_structure_solution 'XT, VERSION 2014/5'
_diffrn_ambient_temperature 100(2)
_diffrn_measured_fraction_theta_full 0.998
_diffrn_measured_fraction_theta_max 0.999
_diffrn_measurement_device_type 'Smart Apex III Duo'
_diffrn_measurement_method omega/phi-scans
_diffrn_radiation_type MoK\a
_diffrn_radiation_wavelength 0.71073
_diffrn_reflns_av_R_equivalents 0.0356
_diffrn_reflns_av_unetI/netI 0.0145
_diffrn_reflns_Laue_measured_fraction_full 0.998
_diffrn_reflns_Laue_measured_fraction_max 0.999
_diffrn_reflns_limit_h_max 18
_diffrn_reflns_limit_h_min -18
_diffrn_reflns_limit_k_max 18
_diffrn_reflns_limit_k_min -18
_diffrn_reflns_limit_l_max 9
_diffrn_reflns_limit_l_min -9
_diffrn_reflns_number 25103
_diffrn_reflns_point_group_measured_fraction_full 0.998
_diffrn_reflns_point_group_measured_fraction_max 0.999
_diffrn_reflns_theta_full 25.242
_diffrn_reflns_theta_max 30.049
_diffrn_reflns_theta_min 3.184
_diffrn_source Imus-tube
_exptl_absorpt_coefficient_mu 0.078
_exptl_absorpt_correction_T_max 0.7460
_exptl_absorpt_correction_T_min 0.6723
_exptl_absorpt_correction_type numerical
_exptl_absorpt_process_details sadabs
_exptl_crystal_colour colorless
_exptl_crystal_density_diffrn 1.243
_exptl_crystal_description rod
_exptl_crystal_F_000 372
_exptl_crystal_size_max 0.389
_exptl_crystal_size_mid 0.235
_exptl_crystal_size_min 0.186
_refine_diff_density_max 0.286
_refine_diff_density_min -0.219
_refine_diff_density_rms 0.028
_refine_ls_abs_structure_details
;
 Flack x determined using 670 quotients [(I+)-(I-)]/[(I+)+(I-)]
 (Parsons, Flack and Wagner, Acta Cryst. B69 (2013) 249-259).
;
_refine_ls_abs_structure_Flack 0.0(8)
_refine_ls_extinction_method none
_refine_ls_goodness_of_fit_ref 1.054
_refine_ls_hydrogen_treatment mixed
_refine_ls_matrix_type full
_refine_ls_number_parameters 176
_refine_ls_number_reflns 1824
_refine_ls_number_restraints 126
_refine_ls_restrained_S_all 1.143
_refine_ls_R_factor_all 0.0486
_refine_ls_R_factor_gt 0.0404
_refine_ls_shift/su_max 0.000
_refine_ls_shift/su_mean 0.000
_refine_ls_structure_factor_coef Fsqd
_refine_ls_weighting_details 'w=1/[\s^2^(Fo^2^)+(0.0370P)^2^+0.1575P] where P=(Fo^2^+2Fc^2^)/3'
_refine_ls_weighting_scheme calc
_refine_ls_wR_factor_gt 0.0914
_refine_ls_wR_factor_ref 0.0989
_reflns_Friedel_coverage 0.852
_reflns_Friedel_fraction_full 0.998
_reflns_Friedel_fraction_max 0.999
_reflns_number_gt 1600
_reflns_number_total 1824
_reflns_threshold_expression 'I > 2\s(I)'
_cod_data_source_file d4dt02722a2.cif
_cod_data_source_block 3b_mo_CS199_0m
_cod_depositor_comments 'Adding full bibliography for 7717265--7717276.cif.'
_cod_original_cell_volume 930.57(16)
_cod_database_code 7717267
_shelx_shelxl_version_number 2014/7
_shelx_space_group_comment
;
The symmetry employed for this shelxl refinement is uniquely defined
by the following loop, which should always be used as a source of
symmetry information in preference to the above space-group names.
They are only intended as comments.
;
_shelx_estimated_absorpt_t_min 0.970
_shelx_estimated_absorpt_t_max 0.986

loop_
_space_group_symop_operation_xyz
'x, y, z'
'x-y, x, z+1/2'
'y, -x+y, z+1/2'
'-y, x-y, z'
'-x+y, -x, z'
'-x, -y, z+1/2'

loop_
_atom_site_label
_atom_site_type_symbol
_atom_site_fract_x
_atom_site_fract_y
_atom_site_fract_z
_atom_site_U_iso_or_equiv
_atom_site_adp_type
_atom_site_occupancy
_atom_site_site_symmetry_order
_atom_site_calc_flag
_atom_site_refinement_flags_posn
_atom_site_refinement_flags_adp
_atom_site_refinement_flags_occupancy
_atom_site_disorder_assembly
_atom_site_disorder_group
N1 N 0.42426(13) 0.64047(13) 0.5431(7) 0.0418(4) Uani 1 1 d . . . . .
C3 C 0.41546(17) 0.57257(17) 0.7068(7) 0.0457(5) Uani 1 1 d . . . . .
H3A H 0.3420 0.5229 0.7771 0.027(9) Uiso 0.66(2) 1 calc R . P A 1
H3B H 0.3541 0.5288 0.8047 0.26(12) Uiso 0.34(2) 1 calc R . P A 2
C01 C 0.3333 0.6667 0.4621(8) 0.0421(7) Uani 1 3 d S T P A .
C02 C 0.3333 0.6667 0.2341(10) 0.0927(18) Uani 1 3 d S T P . .
H02A H 0.4138 0.7257 0.1843 0.139 Uiso 0.3333 1 calc R U P A .
H02B H 0.2743 0.6881 0.1843 0.139 Uiso 0.3333 1 calc R U P . .
H02C H 0.3119 0.5862 0.1843 0.139 Uiso 0.3333 1 calc R U P . .
C1A C 0.6015(3) 0.6634(3) 0.6124(8) 0.0317(7) Uani 0.635(7) 1 d D . P A 1
C4A C 0.7311(3) 0.7038(3) 0.5896(9) 0.0465(10) Uani 0.635(7) 1 d D U P A 1
H4A H 0.7646 0.6683 0.6879 0.056 Uiso 0.635(7) 1 calc R U P A 1
C5A C 0.8194(3) 0.8313(3) 0.5145(10) 0.0513(12) Uani 0.635(7) 1 d D U P A 1
H5A1 H 0.7868 0.8854 0.4851 0.062 Uiso 0.635(7) 1 calc R U P A 1
H5A2 H 0.9021 0.8720 0.5714 0.062 Uiso 0.635(7) 1 calc R U P A 1
C6A C 0.7855(4) 0.7299(3) 0.3792(10) 0.0659(14) Uani 0.635(7) 1 d D U P A 1
H6A1 H 0.8470 0.7068 0.3496 0.079 Uiso 0.635(7) 1 calc R U P A 1
H6A2 H 0.7318 0.7202 0.2633 0.079 Uiso 0.635(7) 1 calc R U P A 1
C1B C 0.595(3) 0.675(5) 0.521(7) 0.039(8) Uani 0.113(6) 1 d D U P A 2
C4B C 0.707(2) 0.706(2) 0.461(3) 0.052(7) Uani 0.113(6) 1 d D U P A 2
H4B H 0.7467 0.6698 0.5438 0.062 Uiso 0.113(6) 1 calc R U P A 2
C5B C 0.7425(16) 0.7243(15) 0.232(3) 0.048(5) Uani 0.113(6) 1 d D U P A 2
H5B1 H 0.7969 0.6956 0.1827 0.057 Uiso 0.113(6) 1 calc R U P A 2
H5B2 H 0.6810 0.7169 0.1324 0.057 Uiso 0.113(6) 1 calc R U P A 2
C6B C 0.7922(17) 0.8267(14) 0.370(4) 0.050(5) Uani 0.113(6) 1 d D U P A 2
H6B1 H 0.7632 0.8849 0.3553 0.060 Uiso 0.113(6) 1 calc R U P A 2
H6B2 H 0.8787 0.8636 0.4055 0.060 Uiso 0.113(6) 1 calc R U P A 2
C1C C 0.5935(14) 0.6648(18) 0.505(3) 0.032(3) Uani 0.252(6) 1 d . U P A 3
C4C C 0.7206(8) 0.7102(9) 0.4291(19) 0.037(2) Uani 0.252(6) 1 d . U P A 3
H4C H 0.7359 0.7293 0.2806 0.045 Uiso 0.252(6) 1 calc R U P A 3
C5C C 0.7999(7) 0.6757(8) 0.5353(17) 0.050(2) Uani 0.252(6) 1 d D U P A 3
H5C1 H 0.7633 0.6144 0.6444 0.060 Uiso 0.252(6) 1 calc R U P A 3
H5C2 H 0.8609 0.6690 0.4522 0.060 Uiso 0.252(6) 1 calc R U P A 3
C6C C 0.8226(11) 0.7956(12) 0.581(3) 0.071(3) Uani 0.252(6) 1 d D U P A 3
H6C1 H 0.8962 0.8648 0.5233 0.085 Uiso 0.252(6) 1 calc R U P A 3
H6C2 H 0.7981 0.8099 0.7164 0.085 Uiso 0.252(6) 1 calc R U P A 3
N2A N 0.5440(5) 0.7005(3) 0.4878(10) 0.0339(13) Uani 0.66(2) 1 d D U P A 1
C2A C 0.5235(5) 0.5830(4) 0.7607(12) 0.0398(13) Uani 0.66(2) 1 d D U P A 1
H2A H 0.5413 0.5456 0.8699 0.048 Uiso 0.66(2) 1 calc R U P A 1
N2B N 0.5230(9) 0.6965(7) 0.407(2) 0.036(2) Uani 0.34(2) 1 d D U P A 2
C2B C 0.5367(9) 0.5928(9) 0.675(3) 0.039(2) Uani 0.34(2) 1 d D U P A 2
H2B H 0.5711 0.5542 0.7505 0.046 Uiso 0.34(2) 1 calc R U P A 2

loop_
_atom_site_aniso_label
_atom_site_aniso_U_11
_atom_site_aniso_U_22
_atom_site_aniso_U_33
_atom_site_aniso_U_23
_atom_site_aniso_U_13
_atom_site_aniso_U_12
N1 0.0323(7) 0.0323(7) 0.0615(9) -0.0013(7) 0.0088(8) 0.0168(6)
C3 0.0385(9) 0.0322(8) 0.0715(13) 0.0005(9) -0.0021(10) 0.0216(7)
C01 0.0427(10) 0.0427(10) 0.0408(15) 0.000 0.000 0.0213(5)
C02 0.118(3) 0.118(3) 0.042(2) 0.000 0.000 0.0589(15)
C1A 0.0304(14) 0.0216(13) 0.046(2) -0.0027(14) -0.0006(15) 0.0150(11)
C4A 0.0314(13) 0.0304(13) 0.080(3) -0.0042(14) -0.0034(14) 0.0173(11)
C5A 0.0328(15) 0.0269(14) 0.085(3) 0.0097(15) -0.0038(16) 0.0078(11)
C6A 0.042(2) 0.052(2) 0.097(3) -0.010(2) 0.015(2) 0.0197(17)
C1B 0.040(8) 0.033(10) 0.037(10) -0.002(7) -0.003(6) 0.014(6)
C4B 0.051(8) 0.051(8) 0.052(8) -0.004(6) 0.003(6) 0.025(6)
C5B 0.040(7) 0.042(6) 0.060(7) -0.007(5) 0.014(5) 0.021(5)
C6B 0.044(7) 0.043(6) 0.064(8) -0.008(5) 0.014(5) 0.024(5)
C1C 0.031(4) 0.028(5) 0.042(6) -0.006(4) 0.001(3) 0.019(3)
C4C 0.018(3) 0.043(4) 0.057(5) -0.001(3) 0.006(3) 0.020(3)
C5C 0.040(3) 0.062(4) 0.060(4) 0.005(4) 0.000(3) 0.035(3)
C6C 0.050(4) 0.070(6) 0.085(7) -0.022(5) -0.010(4) 0.025(4)
N2A 0.0291(15) 0.0275(12) 0.044(3) -0.0013(13) 0.0011(16) 0.0131(11)
C2A 0.0423(18) 0.0319(16) 0.051(3) 0.0066(18) 0.004(2) 0.0228(13)
N2B 0.028(3) 0.049(3) 0.039(5) -0.006(3) 0.002(3) 0.024(2)
C2B 0.035(3) 0.042(4) 0.050(7) 0.009(4) 0.004(4) 0.028(3)

loop_
_atom_type_symbol
_atom_type_description
_atom_type_scat_dispersion_real
_atom_type_scat_dispersion_imag
_atom_type_scat_source
C C 0.0033 0.0016 'International Tables Vol C Tables 4.2.6.8 and 6.1.1.4'
H H 0.0000 0.0000 'International Tables Vol C Tables 4.2.6.8 and 6.1.1.4'
N N 0.0061 0.0033 'International Tables Vol C Tables 4.2.6.8 and 6.1.1.4'

loop_
_geom_angle_atom_site_label_1
_geom_angle_atom_site_label_2
_geom_angle_atom_site_label_3
_geom_angle
_geom_angle_site_symmetry_1
_geom_angle_site_symmetry_3
_geom_angle_publ_flag
C3 N1 N2A 106.3(4) . . ?
C3 N1 N2B 126.5(7) . . ?
C3 N1 C01 128.07(17) . . ?
N2A N1 C01 124.6(4) . . ?
N2B N1 C01 105.4(7) . . ?
N1 C3 C2A 112.8(5) . . ?
N1 C3 C2B 91.8(7) . . ?
N1 C3 H3A 123.6 . . ?
C2A C3 H3A 123.6 . . ?
N1 C3 H3B 134.1 . . ?
C2B C3 H3B 134.1 . . ?
N1 C01 N1 107.56(15) 4_665 5_565 ?
N1 C01 N1 107.56(15) 4_665 . ?
N1 C01 N1 107.56(15) 5_565 . ?
N1 C01 C02 111.32(14) 4_665 . ?
N1 C01 C02 111.32(14) 5_565 . ?
N1 C01 C02 111.32(14) . . ?
C01 C02 H02A 109.5 . . ?
C01 C02 H02B 109.5 . . ?
H02A C02 H02B 109.5 . . ?
C01 C02 H02C 109.5 . . ?
H02A C02 H02C 109.5 . . ?
H02B C02 H02C 109.5 . . ?
N2A C1A C2A 111.7(3) . . ?
N2A C1A C4A 122.3(4) . . ?
C2A C1A C4A 126.0(4) . . ?
C1A C4A C6A 118.9(4) . . ?
C1A C4A C5A 120.5(3) . . ?
C6A C4A C5A 57.0(3) . . ?
C1A C4A H4A 115.9 . . ?
C6A C4A H4A 115.9 . . ?
C5A C4A H4A 115.9 . . ?
C6A C5A C4A 60.7(3) . . ?
C6A C5A H5A1 117.7 . . ?
C4A C5A H5A1 117.7 . . ?
C6A C5A H5A2 117.7 . . ?
C4A C5A H5A2 117.7 . . ?
H5A1 C5A H5A2 114.8 . . ?
C5A C6A C4A 62.3(3) . . ?
C5A C6A H6A1 117.5 . . ?
C4A C6A H6A1 117.5 . . ?
C5A C6A H6A2 117.5 . . ?
C4A C6A H6A2 117.5 . . ?
H6A1 C6A H6A2 114.6 . . ?
N2B C1B C4B 122(3) . . ?
N2B C1B C2B 114(3) . . ?
C4B C1B C2B 122(3) . . ?
C1B C4B C6B 123(3) . . ?
C1B C4B C5B 121(2) . . ?
C6B C4B C5B 56.6(11) . . ?
C1B C4B H4B 114.6 . . ?
C6B C4B H4B 114.6 . . ?
C5B C4B H4B 114.6 . . ?
C6B C5B C4B 59.8(10) . . ?
C6B C5B H5B1 117.8 . . ?
C4B C5B H5B1 117.8 . . ?
C6B C5B H5B2 117.8 . . ?
C4B C5B H5B2 117.8 . . ?
H5B1 C5B H5B2 114.9 . . ?
C5B C6B C4B 63.5(10) . . ?
C5B C6B H6B1 117.4 . . ?
C4B C6B H6B1 117.4 . . ?
C5B C6B H6B2 117.4 . . ?
C4B C6B H6B2 117.4 . . ?
H6B1 C6B H6B2 114.5 . . ?
N2B C1C C2B 112.2(11) . . ?
C5C C4C C1C 120.1(10) . . ?
C5C C4C C6C 56.6(7) . . ?
C1C C4C C6C 114.9(13) . . ?
C5C C4C H4C 117.1 . . ?
C1C C4C H4C 117.1 . . ?
C6C C4C H4C 117.1 . . ?
C6C C5C C4C 65.2(8) . . ?
C6C C5C H5C1 117.2 . . ?
C4C C5C H5C1 117.2 . . ?
C6C C5C H5C2 117.2 . . ?
C4C C5C H5C2 117.2 . . ?
H5C1 C5C H5C2 114.3 . . ?
C5C C6C C4C 58.2(7) . . ?
C5C C6C H6C1 118.0 . . ?
C4C C6C H6C1 118.0 . . ?
C5C C6C H6C2 118.0 . . ?
C4C C6C H6C2 118.0 . . ?
H6C1 C6C H6C2 115.1 . . ?
C1A N2A N1 107.3(5) . . ?
C3 C2A C1A 101.9(6) . . ?
C3 C2A H2A 129.1 . . ?
C1A C2A H2A 129.1 . . ?
C1B N2B N1 94.3(18) . . ?
C1C N2B N1 96.4(12) . . ?
C1B C2B C3 111.5(17) . . ?
C1C C2B C3 113.0(11) . . ?
C1B C2B H2B 124.2 . . ?
C3 C2B H2B 124.2 . . ?

loop_
_geom_bond_atom_site_label_1
_geom_bond_atom_site_label_2
_geom_bond_distance
_geom_bond_site_symmetry_2
_geom_bond_publ_flag
N1 C3 1.351(3) . ?
N1 N2A 1.376(4) . ?
N1 N2B 1.415(8) . ?
N1 C01 1.462(2) . ?
C3 C2A 1.368(5) . ?
C3 C2B 1.455(10) . ?
C3 H3A 0.9500 . ?
C3 H3B 0.9500 . ?
C01 N1 1.462(2) 4_665 ?
C01 N1 1.462(2) 5_565 ?
C01 C02 1.496(6) . ?
C02 H02A 0.9800 . ?
C02 H02B 0.9800 . ?
C02 H02C 0.9800 . ?
C1A N2A 1.335(9) . ?
C1A C2A 1.405(10) . ?
C1A C4A 1.478(4) . ?
C4A C6A 1.506(7) . ?
C4A C5A 1.528(5) . ?
C4A H4A 1.0000 . ?
C5A C6A 1.448(6) . ?
C5A H5A1 0.9900 . ?
C5A H5A2 0.9900 . ?
C6A H6A1 0.9900 . ?
C6A H6A2 0.9900 . ?
C1B N2B 1.32(3) . ?
C1B C4B 1.34(5) . ?
C1B C2B 1.37(3) . ?
C4B C6B 1.50(2) . ?
C4B C5B 1.55(2) . ?
C4B H4B 1.0000 . ?
C5B C6B 1.451(19) . ?
C5B H5B1 0.9900 . ?
C5B H5B2 0.9900 . ?
C6B H6B1 0.9900 . ?
C6B H6B2 0.9900 . ?
C1C N2B 1.33(2) . ?
C1C C2B 1.40(3) . ?
C1C C4C 1.510(17) . ?
C4C C5C 1.469(13) . ?
C4C C6C 1.570(18) . ?
C4C H4C 1.0000 . ?
C5C C6C 1.442(13) . ?
C5C H5C1 0.9900 . ?
C5C H5C2 0.9900 . ?
C6C H6C1 0.9900 . ?
C6C H6C2 0.9900 . ?
C2A H2A 0.9500 . ?
C2B H2B 0.9500 . ?
